data_2013841
loop_
_publ_author_name
'Kolitsch, Uwe'

_publ_section_title
;
 (NH~4~)~4~Cd(HSe^IV^O~3~)~2~(Se^VI^O~4~)~2~: a new structure type with
 kr\"ohnkite-like chains
;
_journal_issue 1
_journal_name_full 'Acta Crystallographica Section C'
_journal_page_first i3
_journal_page_last i6
_journal_paper_doi 10.1107/S0108270103026040
_journal_volume 60
_journal_year 2004
_chemical_formula_iupac '(N H4)4 Cd (H Se O3)2 (Se O4)2'
_chemical_formula_moiety '4N H4 + , Cd 2+ , 2H Se O3 - , 2Se O4 2-'
_chemical_formula_structural '(N H4)4 Cd (H Se O3)2 (Se O4)2'
_chemical_formula_sum 'Cd H18 N4 O14 Se4'
_chemical_formula_weight 726.42
_chemical_name_common 'ammonium cadmium selenite selenate'
_chemical_name_systematic
;
tetraammonium cadmium dihydrogenselenite(IV) diselenate(VI)
;
_space_group_IT_number 2
_symmetry_cell_setting triclinic
_symmetry_space_group_name_Hall '-P 1'
_symmetry_space_group_name_H-M 'P -1'
_atom_sites_solution_hydrogens difmap
_atom_sites_solution_primary direct
_atom_sites_solution_secondary difmap
_cell_angle_alpha 90.05(3)
_cell_angle_beta 105.02(3)
_cell_angle_gamma 112.61(3)
_cell_formula_units_Z 1
_cell_length_a 5.7910(10)
_cell_length_b 7.4110(10)
_cell_length_c 10.736(2)
_cell_measurement_reflns_used 2196
_cell_measurement_temperature 293(2)
_cell_measurement_theta_max 30.03
_cell_measurement_theta_min 2.04
_cell_volume 408.20(17)
_computing_cell_refinement 'HKL SCALEPACK (Otwinowski & Minor 1997)'
_computing_data_collection 'COLLECT (Nonius, 2002)'
_computing_data_reduction 'HKL DENZO (Otwinowski & Minor, 1997) and SCALEPACK'
_computing_molecular_graphics 'ATOMS (Dowty, 1999) and ORTEP-3 for Windows (Farrugia, 1997)'
_computing_publication_material SHELXL97
_computing_structure_refinement 'SHELXL97 (Sheldrick, 1997)'
_computing_structure_solution 'SHELXS97 (Sheldrick, 1997)'
_diffrn_ambient_temperature 293(2)
_diffrn_measured_fraction_theta_full 0.993
_diffrn_measured_fraction_theta_max 0.993
_diffrn_measurement_device_type 'Nonius KappaCCD area-detector'
_diffrn_measurement_method '\y and \w'
_diffrn_radiation_monochromator graphite
_diffrn_radiation_source 'fine-focus sealed tube'
_diffrn_radiation_type MoK\a
_diffrn_radiation_wavelength 0.71073
_diffrn_reflns_av_R_equivalents 0.027
_diffrn_reflns_av_sigmaI/netI 0.048
_diffrn_reflns_limit_h_max 8
_diffrn_reflns_limit_h_min -8
_diffrn_reflns_limit_k_max 10
_diffrn_reflns_limit_k_min -10
_diffrn_reflns_limit_l_max 15
_diffrn_reflns_limit_l_min -14
_diffrn_reflns_number 4514
_diffrn_reflns_theta_full 29.99
_diffrn_reflns_theta_max 29.99
_diffrn_reflns_theta_min 3.00
_diffrn_standards_decay_% 0
_exptl_absorpt_coefficient_mu 10.330
_exptl_absorpt_correction_T_max 0.747
_exptl_absorpt_correction_T_min 0.258
_exptl_absorpt_correction_type multi-scan
_exptl_absorpt_process_details 'HKL SCALEPACK (Otwinowski & Minor, 1997)'
_exptl_crystal_colour colourless
_exptl_crystal_density_diffrn 2.955
_exptl_crystal_density_meas ?
_exptl_crystal_density_method 'not measured'
_exptl_crystal_description prism
_exptl_crystal_F_000 342
_exptl_crystal_size_max 0.18
_exptl_crystal_size_mid 0.04
_exptl_crystal_size_min 0.03
_refine_diff_density_max 1.85
_refine_diff_density_min -1.22
_refine_ls_extinction_coef 0.0173(19)
_refine_ls_extinction_expression Fc^*^=kFc[1+0.001xFc^2^\l^3^/sin(2\q)]^-1/4^
_refine_ls_extinction_method 'SHELXL97 (Sheldrick, 1997)'
_refine_ls_goodness_of_fit_ref 1.072
_refine_ls_hydrogen_treatment refall
_refine_ls_matrix_type full
_refine_ls_number_parameters 143
_refine_ls_number_reflns 2368
_refine_ls_number_restraints 9
_refine_ls_restrained_S_all 1.072
_refine_ls_R_factor_all 0.049
_refine_ls_R_factor_gt 0.038
_refine_ls_shift/su_max 0.001
_refine_ls_shift/su_mean 0.000
_refine_ls_structure_factor_coef Fsqd
_refine_ls_weighting_details 'calc w = 1/[\s^2^(Fo^2^)+(0.058P)^2^+0.1P] where P=(Fo^2^+2Fc^2^)/3'
_refine_ls_weighting_scheme calc
_refine_ls_wR_factor_gt 0.096
_refine_ls_wR_factor_ref 0.101
_reflns_number_gt 2003
_reflns_number_total 2368
_reflns_threshold_expression I>2\s(I)
_cod_data_source_file sk1663.cif
_cod_data_source_block I
_cod_depositor_comments
;
The following automatic conversions were performed:

'_exptl_crystal_density_meas' value 'not measured' was changed to '?'
- the value is perceived as not measured.

Automatic conversion script
Id: cif_fix_values 3008 2015-01-20 13:52:24Z robertas 
;
_cod_database_code 2013841
_cod_database_fobs_code 2013841

loop_
_symmetry_equiv_pos_as_xyz
'x, y, z'
'-x, -y, -z'

loop_
_atom_site_label
_atom_site_fract_x
_atom_site_fract_y
_atom_site_fract_z
_atom_site_U_iso_or_equiv
_atom_site_adp_type
_atom_site_calc_flag
_atom_site_refinement_flags
_atom_site_occupancy
_atom_site_disorder_assembly
_atom_site_disorder_group
_atom_site_type_symbol
Cd 0.0000 1.0000 1.0000 0.01992(15) Uani d S 1 . . Cd
Se1 -0.30508(8) 0.66588(6) 0.70424(4) 0.01855(15) Uani d . 1 . . Se
Se2 -0.44491(9) 0.95670(6) 1.17649(4) 0.01930(15) Uani d . 1 . . Se
N1 0.2256(10) 0.5281(7) 0.8977(5) 0.0313(10) Uani d D 1 . . N
N2 -0.1594(10) 0.2294(7) 0.5369(5) 0.0328(10) Uani d D 1 . . N
O1 -0.3238(8) 0.8566(6) 0.6377(4) 0.0402(9) Uani d . 1 . . O
O2 -0.5896(7) 0.4829(6) 0.6614(4) 0.0352(8) Uani d . 1 . . O
O3 -0.0842(7) 0.6066(6) 0.6666(4) 0.0362(9) Uani d . 1 . . O
O4 -0.2218(7) 0.7089(5) 0.8639(3) 0.0306(8) Uani d . 1 . . O
O5 -0.7602(7) 0.8285(5) 1.1036(4) 0.0329(8) Uani d . 1 . . O
O6 -0.3077(7) 0.8426(5) 1.1027(4) 0.0347(8) Uani d . 1 . . O
O7 -0.3990(8) 0.8726(6) 1.3280(3) 0.0352(9) Uani d D 1 . . O
H1 0.161(16) 0.558(13) 0.822(6) 0.08(3) Uiso d D 1 . . H
H2 0.294(15) 0.635(9) 0.950(7) 0.07(2) Uiso d D 1 . . H
H3 0.356(10) 0.519(10) 0.897(7) 0.04(2) Uiso d D 1 . . H
H4 0.121(12) 0.424(8) 0.914(8) 0.06(2) Uiso d D 1 . . H
H5 -0.125(17) 0.146(11) 0.593(7) 0.08(3) Uiso d D 1 . . H
H6 -0.100(11) 0.346(7) 0.578(5) 0.031(16) Uiso d D 1 . . H
H7 -0.022(10) 0.259(9) 0.511(6) 0.033(16) Uiso d D 1 . . H
H8 -0.311(9) 0.210(9) 0.478(5) 0.034(16) Uiso d D 1 . . H
H9 -0.418(17) 0.750(8) 1.339(8) 0.07(3) Uiso d D 1 . . H

loop_
_atom_site_aniso_label
_atom_site_aniso_U_11
_atom_site_aniso_U_22
_atom_site_aniso_U_33
_atom_site_aniso_U_12
_atom_site_aniso_U_13
_atom_site_aniso_U_23
Cd 0.0193(2) 0.0198(2) 0.0218(3) 0.00794(18) 0.00735(18) 0.00340(18)
Se1 0.0202(2) 0.0174(2) 0.0174(2) 0.00719(17) 0.00472(17) 0.00213(17)
Se2 0.0208(2) 0.0166(2) 0.0192(2) 0.00605(17) 0.00579(17) 0.00228(17)
N1 0.030(3) 0.031(3) 0.033(2) 0.012(2) 0.008(2) 0.005(2)
N2 0.034(3) 0.027(2) 0.030(2) 0.005(2) 0.008(2) 0.000(2)
O1 0.045(2) 0.030(2) 0.043(2) 0.0144(18) 0.0067(18) 0.0139(18)
O2 0.0241(18) 0.035(2) 0.041(2) 0.0084(15) 0.0049(16) 0.0041(17)
O3 0.031(2) 0.048(2) 0.041(2) 0.0230(18) 0.0171(17) 0.0053(19)
O4 0.041(2) 0.0282(18) 0.0184(15) 0.0094(16) 0.0090(15) -0.0003(14)
O5 0.0245(18) 0.0223(17) 0.044(2) 0.0076(14) -0.0003(16) 0.0034(16)
O6 0.043(2) 0.0269(18) 0.044(2) 0.0132(17) 0.0309(18) 0.0051(17)
O7 0.056(3) 0.034(2) 0.0196(17) 0.0248(19) 0.0059(17) 0.0083(16)

loop_
_atom_type_symbol
_atom_type_description
_atom_type_scat_dispersion_real
_atom_type_scat_dispersion_imag
_atom_type_scat_source
N N 0.0061 0.0033 'International Tables Vol C Tables 4.2.6.8 and 6.1.1.4'
O O 0.0106 0.0060 'International Tables Vol C Tables 4.2.6.8 and 6.1.1.4'
Se Se -0.0929 2.2259 'International Tables Vol C Tables 4.2.6.8 and 6.1.1.4'
Cd Cd -0.8075 1.2024 'International Tables Vol C Tables 4.2.6.8 and 6.1.1.4'
H H 0.0000 0.0000 'International Tables Vol C Tables 4.2.6.8 and 6.1.1.4'

loop_
_geom_angle_atom_site_label_1
_geom_angle_atom_site_label_2
_geom_angle_atom_site_label_3
_geom_angle_site_symmetry_1
_geom_angle_site_symmetry_3
_geom_angle
_geom_angle_publ_flag
O6 Cd O6 . 2_577 180 ?
O6 Cd O4 . 2_577 99.14(13) ?
O6 Cd O4 . . 80.86(13) ?
O4 Cd O4 2_577 . 180 ?
O6 Cd O5 . 2_477 91.15(14) ?
O4 Cd O5 . 2_477 98.13(13) ?
O6 Cd O5 . 1_655 88.85(14) ?
O4 Cd O5 . 1_655 81.87(13) ?
O5 Cd O5 2_477 1_655 180 ?
O1 Se1 O2 . . 109.8(2) yes
O1 Se1 O3 . . 111.2(2) yes
O2 Se1 O3 . . 111.0(2) yes
O1 Se1 O4 . . 110.7(2) yes
O2 Se1 O4 . . 106.62(19) yes
O3 Se1 O4 . . 107.38(19) yes
O5 Se2 O6 . . 101.24(19) yes
O5 Se2 O7 . . 103.65(19) yes
O6 Se2 O7 . . 100.96(19) yes
H1 N1 H2 . . 106(8) ?
H1 N1 H3 . . 108(8) ?
H2 N1 H3 . . 97(7) ?
H1 N1 H4 . . 111(8) ?
H2 N1 H4 . . 122(8) ?
H3 N1 H4 . . 111(8) ?
H5 N2 H6 . . 109(7) ?
H5 N2 H7 . . 96(7) ?
H6 N2 H7 . . 92(5) ?
H5 N2 H8 . . 128(7) ?
H6 N2 H8 . . 108(6) ?
H7 N2 H8 . . 118(6) ?
Se2 O7 H9 . . 123(6) ?

loop_
_geom_bond_atom_site_label_1
_geom_bond_atom_site_label_2
_geom_bond_site_symmetry_2
_geom_bond_distance
_geom_bond_publ_flag
Cd O6 . 2.275(3) yes
Cd O6 2_577 2.275(3) ?
Cd O4 . 2.309(4) yes
Cd O4 2_577 2.309(4) ?
Cd O5 2_477 2.311(3) ?
Cd O5 1_655 2.311(3) yes
Se1 O1 . 1.612(4) yes
Se1 O2 . 1.629(4) yes
Se1 O3 . 1.641(3) yes
Se1 O4 . 1.651(3) yes
Se2 O5 . 1.665(4) yes
Se2 O6 . 1.678(3) yes
Se2 O7 . 1.735(3) yes
N1 H1 . 0.87(5) ?
N1 H2 . 0.86(5) ?
N1 H3 . 0.78(4) ?
N1 H4 . 0.83(5) ?
N2 H5 . 0.90(5) ?
N2 H6 . 0.87(4) ?
N2 H7 . 0.86(4) ?
N2 H8 . 0.90(4) ?
O7 H9 . 0.88(5) ?

loop_
_geom_hbond_atom_site_label_D
_geom_hbond_atom_site_label_H
_geom_hbond_atom_site_label_A
_geom_hbond_site_symmetry_A
_geom_hbond_distance_DH
_geom_hbond_distance_HA
_geom_hbond_distance_DA
_geom_hbond_angle_DHA
_geom_hbond_publ_flag
N1 H1 O3 . 0.87(5) 2.03(5) 2.866(6) 163(8) yes
N1 H2 O5 1_655 0.86(5) 2.34(6) 3.099(6) 147(7) yes
N1 H2 O6 1_655 0.86(5) 2.38(6) 3.105(7) 142(7) yes
N1 H3 O4 1_655 0.78(4) 2.43(5) 3.078(6) 141(6) yes
N1 H4 O5 2_467 0.83(5) 2.17(5) 2.958(6) 160(7) yes
N2 H5 O1 1_545 0.90(5) 2.13(7) 2.868(6) 138(8) yes
N2 H6 O3 . 0.87(4) 2.11(4) 2.947(7) 161(5) yes
N2 H7 O3 2_566 0.86(4) 2.26(5) 2.919(6) 133(5) yes
N2 H8 O1 2_466 0.90(4) 2.02(4) 2.915(7) 172(5) yes
O7 H9 O2 2_467 0.88(5) 1.75(5) 2.614(5) 167(8) yes
